data_1553481
loop_
_publ_author_name
'Ondet, Pierrick'
'Lempenauer, Luisa'
'Du\~nach, Elisabet'
'Lemi\`ere, Gilles'

_publ_section_title
;
 Bismuth(iii) triflate-catalysed tandem cyclisations towards complex
 polycyclic ethers
;
_journal_issue 8
_journal_name_full 'Organic Chemistry Frontiers'
_journal_page_first 999
_journal_paper_doi 10.1039/C6QO00212A
_journal_volume 3
_journal_year 2016
_chemical_formula_moiety 'C17 H22 O2'
_chemical_formula_sum 'C17 H22 O2'
_chemical_formula_weight 258.44
_space_group_crystal_system monoclinic
_space_group_IT_number 14
_space_group_name_Hall '-P 2ybc'
_space_group_name_H-M_alt 'P 1 21/c 1'
_atom_sites_solution_hydrogens geom
_audit_creation_date 2015-03-26
_audit_creation_method
;
Olex2 1.2
(compiled 2015.01.26 svn.r3151 for OlexSys, GUI svn.r4998)
;
_audit_update_record
;
2016-02-10 deposited with the CCDC.
2016-06-22 downloaded from the CCDC.
;
_cell_angle_alpha 90
_cell_angle_beta 108.315(5)
_cell_angle_gamma 90
_cell_formula_units_Z 16
_cell_length_a 19.1606(11)
_cell_length_b 13.3348(5)
_cell_length_c 23.8068(11)
_cell_measurement_reflns_used 5698
_cell_measurement_temperature 293(2)
_cell_measurement_theta_max 68.5740
_cell_measurement_theta_min 3.8960
_cell_volume 5774.6(5)
_computing_cell_refinement
;
CrysAlisPro, Agilent Technologies,
Version 1.171.37.35 (release 13-08-2014 CrysAlis171 .NET)
(compiled Aug 13 2014,18:06:01)
;
_computing_data_collection
;
CrysAlisPro, Agilent Technologies,
Version 1.171.37.35 (release 13-08-2014 CrysAlis171 .NET)
(compiled Aug 13 2014,18:06:01)
;
_computing_data_reduction
;
CrysAlisPro, Agilent Technologies,
Version 1.171.37.35 (release 13-08-2014 CrysAlis171 .NET)
(compiled Aug 13 2014,18:06:01)
;
_computing_molecular_graphics 'Olex2 (Dolomanov et al., 2009)'
_computing_publication_material 'Olex2 (Dolomanov et al., 2009)'
_computing_structure_refinement 'ShelXL (Sheldrick, 2008)'
_diffrn_ambient_temperature 293(2)
_diffrn_detector 'CCD plate'
_diffrn_detector_area_resol_mean 5.3048
_diffrn_detector_type AtlasS2
_diffrn_measured_fraction_theta_full 0.992
_diffrn_measured_fraction_theta_max 0.976
_diffrn_measurement_details
;
#__ type_ start__ end____ width___ exp.time_
  1 omega  -67.00  -16.00   1.0000   10.0000
omega____ theta____ kappa____ phi______ frames
    -      -53.2951  -57.0000  -90.0000 51

#__ type_ start__ end____ width___ exp.time_
  2 omega  -75.00   18.00   1.0000    2.0000
omega____ theta____ kappa____ phi______ frames
    -        0.0000  -38.0000  -60.0000 93

#__ type_ start__ end____ width___ exp.time_
  3 omega   23.00  113.00   1.0000   10.0000
omega____ theta____ kappa____ phi______ frames
    -       53.2951 -125.0000   60.0000 90

#__ type_ start__ end____ width___ exp.time_
  4 omega   29.00   64.00   1.0000   20.0000
omega____ theta____ kappa____ phi______ frames
    -      106.5902  -25.0000  -90.0000 35

#__ type_ start__ end____ width___ exp.time_
  5 omega   64.00  175.00   1.0000   20.0000
omega____ theta____ kappa____ phi______ frames
    -      106.5902   50.0000  -60.0000 111

#__ type_ start__ end____ width___ exp.time_
  6 omega   99.00  145.00   1.0000   10.0000
omega____ theta____ kappa____ phi______ frames
    -       53.2951  125.0000 -150.0000 46

#__ type_ start__ end____ width___ exp.time_
  7 omega  114.00  141.00   1.0000   20.0000
omega____ theta____ kappa____ phi______ frames
    -      106.5902  178.0000 -180.0000 27

#__ type_ start__ end____ width___ exp.time_
  8 omega   66.00  104.00   1.0000   20.0000
omega____ theta____ kappa____ phi______ frames
    -      106.5902  178.0000 -180.0000 38

#__ type_ start__ end____ width___ exp.time_
  9 omega   99.00  136.00   1.0000   10.0000
omega____ theta____ kappa____ phi______ frames
    -       53.2951  119.0000    4.0000 37

#__ type_ start__ end____ width___ exp.time_
 10 omega   99.00  131.00   1.0000   20.0000
omega____ theta____ kappa____ phi______ frames
    -      106.5902  119.0000    4.0000 32

#__ type_ start__ end____ width___ exp.time_
 11 omega   64.00  163.00   1.0000   20.0000
omega____ theta____ kappa____ phi______ frames
    -      106.5902   50.0000   60.0000 99

#__ type_ start__ end____ width___ exp.time_
 12 omega   72.00   99.00   1.0000    2.0000
omega____ theta____ kappa____ phi______ frames
    -        0.0000  178.0000 -150.0000 27

#__ type_ start__ end____ width___ exp.time_
 13 omega -140.00 -105.00   1.0000   10.0000
omega____ theta____ kappa____ phi______ frames
    -      -53.2951  -99.0000   60.0000 35

#__ type_ start__ end____ width___ exp.time_
 14 omega -149.00  -79.00   1.0000   10.0000
omega____ theta____ kappa____ phi______ frames
    -      -53.2951  -99.0000    0.0000 70

#__ type_ start__ end____ width___ exp.time_
 15 omega -142.00 -117.00   1.0000   10.0000
omega____ theta____ kappa____ phi______ frames
    -      -53.2951  -57.0000  -90.0000 25

#__ type_ start__ end____ width___ exp.time_
 16 omega   32.00  105.00   1.0000   20.0000
omega____ theta____ kappa____ phi______ frames
    -      106.5902 -111.0000  150.0000 73

#__ type_ start__ end____ width___ exp.time_
 17 omega   27.00  104.00   1.0000   20.0000
omega____ theta____ kappa____ phi______ frames
    -      106.5902  -50.0000  150.0000 77
;
_diffrn_measurement_device 'four-circle diffractometer'
_diffrn_measurement_device_type 'SuperNova, Dual, Cu at zero, AtlasS2'
_diffrn_measurement_method '\w scans'
_diffrn_orient_matrix_UB_11 -0.0449791000
_diffrn_orient_matrix_UB_12 0.0636964000
_diffrn_orient_matrix_UB_13 -0.0529821000
_diffrn_orient_matrix_UB_21 -0.0290100000
_diffrn_orient_matrix_UB_22 0.0641146000
_diffrn_orient_matrix_UB_23 0.0417757000
_diffrn_orient_matrix_UB_31 0.0656627000
_diffrn_orient_matrix_UB_32 0.0718647000
_diffrn_orient_matrix_UB_33 0.0097534000
_diffrn_radiation_monochromator mirror
_diffrn_radiation_probe x-ray
_diffrn_radiation_type CuK\a
_diffrn_radiation_wavelength 1.54184
_diffrn_reflns_av_R_equivalents 0.0166
_diffrn_reflns_av_unetI/netI 0.0246
_diffrn_reflns_Laue_measured_fraction_full 0.992
_diffrn_reflns_Laue_measured_fraction_max 0.976
_diffrn_reflns_limit_h_max 22
_diffrn_reflns_limit_h_min -22
_diffrn_reflns_limit_k_max 15
_diffrn_reflns_limit_k_min -15
_diffrn_reflns_limit_l_max 28
_diffrn_reflns_limit_l_min -28
_diffrn_reflns_number 20535
_diffrn_reflns_point_group_measured_fraction_full 0.992
_diffrn_reflns_point_group_measured_fraction_max 0.976
_diffrn_reflns_theta_full 67.684
_diffrn_reflns_theta_max 68.885
_diffrn_reflns_theta_min 3.849
_diffrn_source 'sealed X-ray tube'
_diffrn_source_type 'SuperNova (Cu) X-ray Source'
_exptl_absorpt_coefficient_mu 0.596
_exptl_absorpt_correction_T_max 1.00000
_exptl_absorpt_correction_T_min 0.95068
_exptl_absorpt_correction_type multi-scan
_exptl_absorpt_process_details
;
CrysAlisPro, Agilent Technologies,
Version 1.171.37.35 (release 13-08-2014 CrysAlis171 .NET)
(compiled Aug 13 2014,18:06:01)
Empirical absorption correction using spherical harmonics,
 implemented in SCALE3 ABSPACK scaling algorithm.
;
_exptl_crystal_colour colourless
_exptl_crystal_colour_primary colourless
_exptl_crystal_density_diffrn 1.189
_exptl_crystal_F_000 2240
_exptl_crystal_size_max 0.24
_exptl_crystal_size_mid 0.14
_exptl_crystal_size_min 0.07
_refine_diff_density_max 0.149
_refine_diff_density_min -0.181
_refine_diff_density_rms 0.034
_refine_ls_extinction_method none
_refine_ls_goodness_of_fit_ref 1.020
_refine_ls_hydrogen_treatment constr
_refine_ls_matrix_type full
_refine_ls_number_parameters 689
_refine_ls_number_reflns 10461
_refine_ls_number_restraints 0
_refine_ls_restrained_S_all 1.020
_refine_ls_R_factor_all 0.0707
_refine_ls_R_factor_gt 0.0451
_refine_ls_shift/su_max 0.000
_refine_ls_shift/su_mean 0.000
_refine_ls_structure_factor_coef Fsqd
_refine_ls_weighting_details 'w=1/[\s^2^(Fo^2^)+(0.0546P)^2^+0.8995P] where P=(Fo^2^+2Fc^2^)/3'
_refine_ls_weighting_scheme calc
_refine_ls_wR_factor_gt 0.1126
_refine_ls_wR_factor_ref 0.1310
_reflns_Friedel_coverage 0.000
_reflns_number_gt 7150
_reflns_number_total 10461
_reflns_threshold_expression 'I > 2\s(I)'
_cod_data_source_file c6qo00212a2.cif
_cod_data_source_block po280f1
_cod_depositor_comments
;

2022-05-15
Z value and formula fixed to values more according to usual
chemical conventions.                 miguel
;
_cod_original_formula_sum 'C68 H88 O8'
_cod_original_formula_weight 1033.38
_cod_original_formula_moiety '4(C17 H22 O2)'
_cod_original_formula_units_Z 4
_cod_database_code 1553481
_shelxl_version_number 2014/6
_shelx_space_group_comment
;
The symmetry employed for this shelxl refinement is uniquely defined
by the following loop, which should always be used as a source of
symmetry information in preference to the above space-group names.
They are only intended as comments.
;
_reflns_odcompleteness_completeness 99.86
_reflns_odcompleteness_iscentric 1
_reflns_odcompleteness_theta 64.99
_olex2_refinement_description
;
1. Fixed Uiso
 At 1.2 times of:
  All C(H) groups, All C(H,H) groups
 At 1.5 times of:
  All C(H,H,H) groups
2.a Secondary CH2 refined with riding coordinates:
 C3(H3A,H3B), C5(H5A,H5B), C6(H6A,H6B), C7(H7A,H7B), C8(H8A,H8B), C9(H9A,H9B),
 C10(H10A,H10B), C36(H36A,H36B), C37(H37A,H37B), C38(H38A,H38B), C39(H39A,H39B),
  C40(H40A,H40B), C42(H42A,H42B), C43(H43A,H43B), C19(H19A,H19B), C20(H20A,
 H20B), C21(H21A,H21B), C22(H22A,H22B), C23(H23A,H23B), C26(H26A,H26B),
 C27(H27A,H27B), C53(H53A,H53B), C54(H54A,H54B), C55(H55A,H55B), C56(H56A,H56B),
  C57(H57A,H57B), C59(H59A,H59B), C60(H60A,H60B)
2.b Aromatic/amide H refined with riding coordinates:
 C12(H12), C13(H13), C14(H14), C15(H15), C16(H16), C46(H46), C47(H47),
 C48(H48), C49(H49), C50(H50), C29(H29), C30(H30), C31(H31), C32(H32), C33(H33),
  C63(H63), C64(H64), C65(H65), C66(H66), C67(H67)
2.c Idealised Me refined as rotating group:
 C17(H17A,H17B,H17C), C51(H51A,H51B,H51C), C34(H34A,H34B,H34C), C68(H68A,H68B,
 H68C)
;
_olex2_submission_special_instructions 'No special instructions were received'

loop_
_space_group_symop_operation_xyz
'x, y, z'
'-x, y+1/2, -z+1/2'
'-x, -y, -z'
'x, -y-1/2, z-1/2'

loop_
_atom_site_label
_atom_site_type_symbol
_atom_site_fract_x
_atom_site_fract_y
_atom_site_fract_z
_atom_site_U_iso_or_equiv
_atom_site_adp_type
_atom_site_occupancy
_atom_site_site_symmetry_order
_atom_site_calc_flag
_atom_site_refinement_flags_posn
O1 O 0.23006(7) -0.34004(9) -0.03781(5) 0.0557(3) Uani 1 1 d .
O2 O 0.19247(7) -0.49679(9) 0.06896(5) 0.0581(3) Uani 1 1 d .
C1 C 0.20553(9) -0.34993(13) 0.01305(7) 0.0479(4) Uani 1 1 d .
C2 C 0.18487(10) -0.46421(13) 0.00994(7) 0.0497(4) Uani 1 1 d .
C3 C 0.24378(11) -0.50834(15) -0.01490(9) 0.0641(5) Uani 1 1 d .
H3A H 0.2749 -0.5561 0.0124 0.077 Uiso 1 1 calc R
H3B H 0.2213 -0.5409 -0.0527 0.077 Uiso 1 1 calc R
C4 C 0.28735(11) -0.41569(16) -0.02168(9) 0.0633(5) Uani 1 1 d .
C5 C 0.33466(11) -0.38006(17) 0.03937(10) 0.0728(6) Uani 1 1 d .
H5A H 0.3709 -0.3312 0.0364 0.087 Uiso 1 1 calc R
H5B H 0.3595 -0.4357 0.0637 0.087 Uiso 1 1 calc R
C6 C 0.27715(10) -0.33240(15) 0.06395(8) 0.0607(5) Uani 1 1 d .
H6A H 0.2760 -0.3656 0.0999 0.073 Uiso 1 1 calc R
H6B H 0.2865 -0.2614 0.0718 0.073 Uiso 1 1 calc R
C7 C 0.10662(10) -0.48436(14) -0.02978(8) 0.0581(5) Uani 1 1 d .
H7A H 0.1024 -0.4667 -0.0702 0.070 Uiso 1 1 calc R
H7B H 0.0727 -0.4426 -0.0173 0.070 Uiso 1 1 calc R
C8 C 0.08575(12) -0.59441(16) -0.02728(9) 0.0719(6) Uani 1 1 d .
H8A H 0.0346 -0.6043 -0.0504 0.086 Uiso 1 1 calc R
H8B H 0.1158 -0.6361 -0.0439 0.086 Uiso 1 1 calc R
C9 C 0.09746(12) -0.62399(17) 0.03608(10) 0.0769(6) Uani 1 1 d .
H9A H 0.0635 -0.5874 0.0513 0.092 Uiso 1 1 calc R
H9B H 0.0879 -0.6951 0.0382 0.092 Uiso 1 1 calc R
C10 C 0.17498(12) -0.60123(15) 0.07283(9) 0.0695(6) Uani 1 1 d .
H10A H 0.1816 -0.6183 0.1138 0.083 Uiso 1 1 calc R
H10B H 0.2085 -0.6422 0.0594 0.083 Uiso 1 1 calc R
C11 C 0.14461(10) -0.27753(13) 0.01042(8) 0.0486(4) Uani 1 1 d .
C12 C 0.11119(10) -0.22138(14) -0.03963(9) 0.0578(5) Uani 1 1 d .
H12 H 0.1268 -0.2278 -0.0727 0.069 Uiso 1 1 calc R
C13 C 0.05466(11) -0.15551(16) -0.04101(11) 0.0703(6) Uani 1 1 d .
H13 H 0.0326 -0.1182 -0.0750 0.084 Uiso 1 1 calc R
C14 C 0.03124(11) -0.14524(16) 0.00742(12) 0.0733(6) Uani 1 1 d .
H14 H -0.0061 -0.1002 0.0066 0.088 Uiso 1 1 calc R
C15 C 0.06300(12) -0.20157(17) 0.05704(11) 0.0733(6) Uani 1 1 d .
H15 H 0.0466 -0.1955 0.0897 0.088 Uiso 1 1 calc R
C16 C 0.11931(11) -0.26732(15) 0.05866(9) 0.0629(5) Uani 1 1 d .
H16 H 0.1405 -0.3052 0.0925 0.075 Uiso 1 1 calc R
C17 C 0.32471(13) -0.4221(2) -0.06865(12) 0.0878(7) Uani 1 1 d .
H17A H 0.2893 -0.4402 -0.1057 0.132 Uiso 1 1 calc GR
H17B H 0.3628 -0.4719 -0.0576 0.132 Uiso 1 1 calc GR
H17C H 0.3459 -0.3582 -0.0725 0.132 Uiso 1 1 calc GR
O5 O 0.47875(6) 0.28339(9) 0.20184(5) 0.0476(3) Uani 1 1 d .
O6 O 0.45622(7) 0.13470(9) 0.31798(5) 0.0531(3) Uani 1 1 d .
C35 C 0.44082(9) 0.16399(12) 0.25735(7) 0.0441(4) Uani 1 1 d .
C36 C 0.36012(10) 0.14470(14) 0.22394(8) 0.0541(4) Uani 1 1 d .
H36A H 0.3507 0.1600 0.1824 0.065 Uiso 1 1 calc R
H36B H 0.3300 0.1890 0.2390 0.065 Uiso 1 1 calc R
C37 C 0.33849(12) 0.03633(15) 0.23017(10) 0.0697(6) Uani 1 1 d .
H37A H 0.2861 0.0278 0.2111 0.084 Uiso 1 1 calc R
H37B H 0.3642 -0.0080 0.2111 0.084 Uiso 1 1 calc R
C38 C 0.35809(13) 0.01023(16) 0.29506(10) 0.0758(6) Uani 1 1 d .
H38A H 0.3282 0.0493 0.3131 0.091 Uiso 1 1 calc R
H38B H 0.3483 -0.0602 0.2994 0.091 Uiso 1 1 calc R
C39 C 0.43774(13) 0.03202(14) 0.32526(9) 0.0684(6) Uani 1 1 d .
H39A H 0.4495 0.0174 0.3671 0.082 Uiso 1 1 calc R
H39B H 0.4673 -0.0117 0.3092 0.082 Uiso 1 1 calc R
C40 C 0.49369(10) 0.11585(14) 0.22732(8) 0.0544(4) Uani 1 1 d .
H40A H 0.5269 0.0688 0.2536 0.065 Uiso 1 1 calc R
H40B H 0.4667 0.0816 0.1911 0.065 Uiso 1 1 calc R
C41 C 0.53514(10) 0.20600(14) 0.21463(8) 0.0527(4) Uani 1 1 d .
C42 C 0.58956(10) 0.24411(16) 0.27255(8) 0.0623(5) Uani 1 1 d .
H42A H 0.6237 0.2921 0.2652 0.075 Uiso 1 1 calc R
H42B H 0.6169 0.1893 0.2962 0.075 Uiso 1 1 calc R
C43 C 0.53848(9) 0.29420(15) 0.30282(8) 0.0540(4) Uani 1 1 d .
H43A H 0.5493 0.3651 0.3096 0.065 Uiso 1 1 calc R
H43B H 0.5420 0.2620 0.3401 0.065 Uiso 1 1 calc R
C44 C 0.46238(9) 0.27738(12) 0.25670(7) 0.0422(4) Uani 1 1 d .
C45 C 0.40464(9) 0.35176(12) 0.25853(7) 0.0428(4) Uani 1 1 d .
C46 C 0.38995(10) 0.36817(13) 0.31128(8) 0.0536(4) Uani 1 1 d .
H46 H 0.4176 0.3347 0.3453 0.064 Uiso 1 1 calc R
C47 C 0.33509(11) 0.43326(14) 0.31427(9) 0.0626(5) Uani 1 1 d .
H47 H 0.3257 0.4428 0.3499 0.075 Uiso 1 1 calc R
C48 C 0.29429(11) 0.48401(14) 0.26434(9) 0.0599(5) Uani 1 1 d .
H48 H 0.2572 0.5277 0.2661 0.072 Uiso 1 1 calc R
C49 C 0.30863(10) 0.46975(14) 0.21193(9) 0.0582(5) Uani 1 1 d .
H49 H 0.2816 0.5046 0.1783 0.070 Uiso 1 1 calc R
C50 C 0.36318(9) 0.40373(13) 0.20876(7) 0.0507(4) Uani 1 1 d .
H50 H 0.3721 0.3942 0.1729 0.061 Uiso 1 1 calc R
C51 C 0.56492(11) 0.19457(17) 0.16336(9) 0.0683(6) Uani 1 1 d .
H51A H 0.5255 0.1780 0.1282 0.102 Uiso 1 1 calc GR
H51B H 0.6010 0.1420 0.1718 0.102 Uiso 1 1 calc GR
H51C H 0.5873 0.2564 0.1574 0.102 Uiso 1 1 calc GR
O3 O 0.26228(6) 0.15627(9) 0.04884(5) 0.0532(3) Uani 1 1 d .
O4 O 0.30689(7) 0.00063(9) -0.05510(5) 0.0507(3) Uani 1 1 d .
C18 C 0.31297(9) 0.03510(12) 0.00321(7) 0.0437(4) Uani 1 1 d .
C19 C 0.39176(10) 0.02162(14) 0.04353(8) 0.0548(4) Uani 1 1 d .
H19A H 0.3946 0.0395 0.0837 0.066 Uiso 1 1 calc R
H19B H 0.4237 0.0666 0.0309 0.066 Uiso 1 1 calc R
C20 C 0.41853(12) -0.08580(16) 0.04265(10) 0.0719(6) Uani 1 1 d .
H20A H 0.4700 -0.0905 0.0659 0.086 Uiso 1 1 calc R
H20B H 0.3908 -0.1304 0.0598 0.086 Uiso 1 1 calc R
C21 C 0.40847(12) -0.11627(16) -0.02067(10) 0.0747(6) Uani 1 1 d .
H21A H 0.4401 -0.0760 -0.0365 0.090 Uiso 1 1 calc R
H21B H 0.4221 -0.1861 -0.0220 0.090 Uiso 1 1 calc R
C22 C 0.32995(12) -0.10159(14) -0.05727(9) 0.0647(5) Uani 1 1 d .
H22A H 0.3240 -0.1197 -0.0980 0.078 Uiso 1 1 calc R
H22B H 0.2990 -0.1455 -0.0429 0.078 Uiso 1 1 calc R
C23 C 0.25575(10) -0.01302(15) 0.02865(8) 0.0569(5) Uani 1 1 d .
H23A H 0.2269 -0.0636 0.0021 0.068 Uiso 1 1 calc R
H23B H 0.2794 -0.0431 0.0670 0.068 Uiso 1 1 calc R
C24 C 0.20833(10) 0.07598(15) 0.03372(8) 0.0565(5) Uani 1 1 d .
C25 C 0.28747(9) 0.14755(13) -0.00183(7) 0.0436(4) Uani 1 1 d .
C26 C 0.21556(9) 0.15790(15) -0.05345(8) 0.0553(4) Uani 1 1 d .
H26A H 0.2033 0.2277 -0.0631 0.066 Uiso 1 1 calc R
H26B H 0.2185 0.1232 -0.0885 0.066 Uiso 1 1 calc R
C27 C 0.15997(10) 0.10771(17) -0.02809(9) 0.0661(5) Uani 1 1 d .
H27A H 0.1221 0.1545 -0.0259 0.079 Uiso 1 1 calc R
H27B H 0.1370 0.0502 -0.0516 0.079 Uiso 1 1 calc R
C28 C 0.34530(9) 0.22375(12) -0.00019(7) 0.0454(4) Uani 1 1 d .
C29 C 0.36591(11) 0.24092(14) -0.05018(8) 0.0591(5) Uani 1 1 d .
H29 H 0.3417 0.2074 -0.0851 0.071 Uiso 1 1 calc R
C30 C 0.42197(12) 0.30714(15) -0.04893(10) 0.0706(6) Uani 1 1 d .
H30 H 0.4358 0.3170 -0.0826 0.085 Uiso 1 1 calc R
C31 C 0.45720(11) 0.35830(15) 0.00230(10) 0.0697(6) Uani 1 1 d .
H31 H 0.4950 0.4028 0.0034 0.084 Uiso 1 1 calc R
C32 C 0.43644(11) 0.34346(15) 0.05185(10) 0.0662(5) Uani 1 1 d .
H32 H 0.4597 0.3790 0.0863 0.079 Uiso 1 1 calc R
C33 C 0.38132(10) 0.27616(14) 0.05107(8) 0.0550(4) Uani 1 1 d .
H33 H 0.3683 0.2659 0.0851 0.066 Uiso 1 1 calc R
C34 C 0.17002(12) 0.06769(19) 0.08021(9) 0.0769(6) Uani 1 1 d .
H34A H 0.2055 0.0526 0.1178 0.115 Uiso 1 1 calc GR
H34B H 0.1340 0.0151 0.0695 0.115 Uiso 1 1 calc GR
H34C H 0.1462 0.1301 0.0828 0.115 Uiso 1 1 calc GR
O7 O 0.01556(7) -0.03109(10) 0.29400(5) 0.0576(3) Uani 1 1 d .
O8 O 0.06582(7) 0.12164(9) 0.19175(5) 0.0577(3) Uani 1 1 d .
C52 C 0.06821(10) 0.09065(13) 0.24990(7) 0.0498(4) Uani 1 1 d .
C53 C 0.14475(10) 0.10977(15) 0.29325(9) 0.0614(5) Uani 1 1 d .
H53A H 0.1449 0.0936 0.3330 0.074 Uiso 1 1 calc R
H53B H 0.1799 0.0663 0.2836 0.074 Uiso 1 1 calc R
C54 C 0.16797(12) 0.21865(16) 0.29124(10) 0.0761(6) Uani 1 1 d .
H54A H 0.1368 0.2620 0.3058 0.091 Uiso 1 1 calc R
H54B H 0.2183 0.2273 0.3164 0.091 Uiso 1 1 calc R
C55 C 0.16155(13) 0.24693(17) 0.22823(11) 0.0804(7) Uani 1 1 d .
H55A H 0.1723 0.3177 0.2263 0.096 Uiso 1 1 calc R
H55B H 0.1970 0.2090 0.2153 0.096 Uiso 1 1 calc R
C56 C 0.08534(13) 0.22514(15) 0.18831(10) 0.0707(6) Uani 1 1 d .
H56A H 0.0506 0.2675 0.1993 0.085 Uiso 1 1 calc R
H56B H 0.0823 0.2410 0.1478 0.085 Uiso 1 1 calc R
C57 C 0.00613(10) 0.13659(15) 0.27032(9) 0.0622(5) Uani 1 1 d .
H57A H 0.0258 0.1688 0.3086 0.075 Uiso 1 1 calc R
H57B H -0.0222 0.1851 0.2419 0.075 Uiso 1 1 calc R
C58 C -0.04046(10) 0.04583(16) 0.27392(9) 0.0606(5) Uani 1 1 d .
C59 C -0.08240(11) 0.00993(17) 0.21132(9) 0.0698(6) Uani 1 1 d .
H59A H -0.1040 0.0658 0.1856 0.084 Uiso 1 1 calc R
H59B H -0.1208 -0.0372 0.2116 0.084 Uiso 1 1 calc R
C60 C -0.02181(10) -0.04092(15) 0.19204(8) 0.0580(5) Uani 1 1 d .
H60A H -0.0163 -0.0096 0.1569 0.070 Uiso 1 1 calc R
H60B H -0.0316 -0.1119 0.1846 0.070 Uiso 1 1 calc R
C61 C 0.04643(9) -0.02336(13) 0.24647(7) 0.0486(4) Uani 1 1 d .
C62 C 0.10774(9) -0.09695(13) 0.25378(8) 0.0506(4) Uani 1 1 d .
C63 C 0.13929(11) -0.10777(15) 0.20919(9) 0.0632(5) Uani 1 1 d .
H63 H 0.1217 -0.0700 0.1748 0.076 Uiso 1 1 calc R
C64 C 0.19682(12) -0.17422(17) 0.21526(11) 0.0738(6) Uani 1 1 d .
H64 H 0.2179 -0.1805 0.1852 0.089 Uiso 1 1 calc R
C65 C 0.22252(12) -0.23066(16) 0.26582(12) 0.0762(7) Uani 1 1 d .
H65 H 0.2608 -0.2758 0.2699 0.091 Uiso 1 1 calc R
C66 C 0.19183(12) -0.22041(16) 0.31025(11) 0.0749(6) Uani 1 1 d .
H66 H 0.2095 -0.2585 0.3445 0.090 Uiso 1 1 calc R
C67 C 0.13479(11) -0.15385(15) 0.30444(9) 0.0623(5) Uani 1 1 d .
H67 H 0.1144 -0.1473 0.3349 0.075 Uiso 1 1 calc R
C68 C -0.08463(12) 0.0545(2) 0.31620(11) 0.0851(7) Uani 1 1 d .
H68A H -0.1073 -0.0089 0.3187 0.128 Uiso 1 1 calc GR
H68B H -0.1220 0.1047 0.3021 0.128 Uiso 1 1 calc GR
H68C H -0.0527 0.0731 0.3546 0.128 Uiso 1 1 calc GR

loop_
_atom_site_aniso_label
_atom_site_aniso_U_11
_atom_site_aniso_U_22
_atom_site_aniso_U_33
_atom_site_aniso_U_23
_atom_site_aniso_U_13
_atom_site_aniso_U_12
O1 0.0586(7) 0.0549(8) 0.0571(7) 0.0106(6) 0.0232(6) 0.0074(6)
O2 0.0697(8) 0.0470(7) 0.0491(7) 0.0069(5) 0.0063(6) -0.0100(6)
C1 0.0511(10) 0.0449(10) 0.0450(9) 0.0035(7) 0.0114(7) -0.0017(8)
C2 0.0550(10) 0.0417(9) 0.0463(9) 0.0017(7) 0.0071(8) -0.0001(8)
C3 0.0651(12) 0.0518(12) 0.0734(13) -0.0013(10) 0.0189(10) 0.0063(10)
C4 0.0567(11) 0.0594(12) 0.0760(13) 0.0083(10) 0.0242(10) 0.0115(9)
C5 0.0502(11) 0.0676(14) 0.0899(15) 0.0064(12) 0.0067(10) 0.0003(10)
C6 0.0587(11) 0.0530(11) 0.0617(11) 0.0034(9) 0.0065(9) -0.0099(9)
C7 0.0580(11) 0.0497(11) 0.0564(10) -0.0001(9) 0.0035(9) -0.0024(9)
C8 0.0699(13) 0.0570(13) 0.0735(13) -0.0059(10) 0.0007(11) -0.0153(10)
C9 0.0789(14) 0.0565(13) 0.0871(15) 0.0044(11) 0.0147(12) -0.0224(11)
C10 0.0813(14) 0.0510(12) 0.0683(13) 0.0131(10) 0.0123(11) -0.0095(10)
C11 0.0530(10) 0.0395(9) 0.0514(9) -0.0010(7) 0.0135(8) -0.0046(8)
C12 0.0565(11) 0.0531(11) 0.0602(11) 0.0068(9) 0.0132(9) 0.0014(9)
C13 0.0571(12) 0.0551(12) 0.0883(15) 0.0099(11) 0.0078(11) 0.0025(10)
C14 0.0558(12) 0.0519(12) 0.1094(18) -0.0096(12) 0.0220(12) -0.0010(10)
C15 0.0764(14) 0.0650(14) 0.0885(16) -0.0204(12) 0.0402(13) -0.0081(11)
C16 0.0745(13) 0.0561(12) 0.0598(11) -0.0017(9) 0.0236(10) -0.0017(10)
C17 0.0818(16) 0.0914(18) 0.1064(19) 0.0100(15) 0.0527(15) 0.0219(14)
O5 0.0522(7) 0.0512(7) 0.0424(6) 0.0034(5) 0.0190(5) 0.0064(5)
O6 0.0723(8) 0.0449(7) 0.0410(6) 0.0062(5) 0.0161(6) 0.0075(6)
C35 0.0530(9) 0.0412(9) 0.0373(8) 0.0007(7) 0.0129(7) 0.0047(7)
C36 0.0554(10) 0.0484(10) 0.0544(10) 0.0010(8) 0.0115(8) -0.0024(8)
C37 0.0725(13) 0.0551(12) 0.0781(14) -0.0029(10) 0.0188(11) -0.0149(10)
C38 0.0950(17) 0.0520(12) 0.0880(16) 0.0081(11) 0.0396(14) -0.0117(11)
C39 0.1061(17) 0.0461(11) 0.0575(11) 0.0125(9) 0.0322(12) 0.0129(11)
C40 0.0621(11) 0.0504(11) 0.0516(10) -0.0053(8) 0.0192(9) 0.0085(9)
C41 0.0509(10) 0.0591(11) 0.0499(10) 0.0004(8) 0.0186(8) 0.0099(9)
C42 0.0479(10) 0.0721(13) 0.0624(11) -0.0038(10) 0.0108(9) 0.0061(9)
C43 0.0534(10) 0.0550(11) 0.0493(10) -0.0053(8) 0.0099(8) -0.0020(8)
C44 0.0470(9) 0.0431(9) 0.0356(8) -0.0010(7) 0.0114(7) 0.0020(7)
C45 0.0477(9) 0.0368(8) 0.0432(8) 0.0000(7) 0.0135(7) -0.0007(7)
C46 0.0694(12) 0.0475(10) 0.0462(9) 0.0036(8) 0.0211(8) 0.0108(9)
C47 0.0807(14) 0.0521(11) 0.0635(12) -0.0046(9) 0.0347(11) 0.0092(10)
C48 0.0587(11) 0.0432(10) 0.0784(13) -0.0053(9) 0.0223(10) 0.0078(9)
C49 0.0559(11) 0.0471(10) 0.0620(11) 0.0050(9) 0.0051(9) 0.0040(9)
C50 0.0552(10) 0.0496(10) 0.0447(9) 0.0020(8) 0.0119(8) 0.0024(8)
C51 0.0658(12) 0.0843(15) 0.0637(12) 0.0012(11) 0.0329(10) 0.0165(11)
O3 0.0567(7) 0.0609(8) 0.0464(6) -0.0081(6) 0.0223(6) -0.0069(6)
O4 0.0675(8) 0.0443(7) 0.0410(6) -0.0033(5) 0.0181(5) -0.0032(6)
C18 0.0492(9) 0.0433(9) 0.0387(8) 0.0001(7) 0.0142(7) -0.0052(7)
C19 0.0529(10) 0.0551(11) 0.0507(10) 0.0053(8) 0.0081(8) -0.0017(9)
C20 0.0674(13) 0.0615(13) 0.0799(14) 0.0188(11) 0.0133(11) 0.0082(11)
C21 0.0824(15) 0.0521(12) 0.0969(17) 0.0055(11) 0.0383(13) 0.0151(11)
C22 0.0922(15) 0.0438(11) 0.0664(12) -0.0086(9) 0.0367(11) -0.0051(10)
C23 0.0609(11) 0.0576(12) 0.0547(10) 0.0027(9) 0.0217(9) -0.0119(9)
C24 0.0508(10) 0.0699(13) 0.0528(10) -0.0039(9) 0.0218(8) -0.0123(9)
C25 0.0478(9) 0.0470(9) 0.0369(8) -0.0022(7) 0.0145(7) -0.0033(7)
C26 0.0501(10) 0.0597(12) 0.0526(10) 0.0050(9) 0.0112(8) 0.0035(9)
C27 0.0499(10) 0.0814(15) 0.0635(12) 0.0028(11) 0.0128(9) -0.0053(10)
C28 0.0524(9) 0.0373(9) 0.0470(9) -0.0003(7) 0.0162(8) 0.0017(7)
C29 0.0769(13) 0.0507(11) 0.0537(10) -0.0040(9) 0.0263(10) -0.0119(10)
C30 0.0858(15) 0.0548(12) 0.0818(14) 0.0054(11) 0.0416(12) -0.0130(11)
C31 0.0644(12) 0.0461(11) 0.0947(16) 0.0095(11) 0.0194(12) -0.0113(10)
C32 0.0664(12) 0.0500(11) 0.0693(13) -0.0042(10) 0.0027(10) -0.0098(10)
C33 0.0606(11) 0.0508(11) 0.0493(10) -0.0030(8) 0.0109(8) -0.0031(9)
C34 0.0683(13) 0.1032(18) 0.0704(13) -0.0021(13) 0.0377(11) -0.0136(13)
O7 0.0549(7) 0.0625(8) 0.0563(7) 0.0111(6) 0.0189(6) 0.0063(6)
O8 0.0717(8) 0.0471(7) 0.0515(7) 0.0033(6) 0.0154(6) -0.0071(6)
C52 0.0529(10) 0.0450(10) 0.0482(9) 0.0004(8) 0.0112(8) 0.0012(8)
C53 0.0591(11) 0.0605(12) 0.0569(11) -0.0086(9) 0.0070(9) 0.0006(9)
C54 0.0676(13) 0.0619(13) 0.0888(16) -0.0227(12) 0.0099(12) -0.0106(11)
C55 0.0807(15) 0.0587(13) 0.1048(18) -0.0079(13) 0.0337(14) -0.0188(12)
C56 0.0891(15) 0.0481(12) 0.0767(14) 0.0102(10) 0.0285(12) -0.0074(11)
C57 0.0603(11) 0.0572(12) 0.0677(12) -0.0024(10) 0.0181(10) 0.0066(9)
C58 0.0521(11) 0.0652(13) 0.0652(12) 0.0067(10) 0.0193(9) 0.0086(9)
C59 0.0544(11) 0.0713(14) 0.0747(13) 0.0046(11) 0.0074(10) 0.0029(10)
C60 0.0574(11) 0.0528(11) 0.0571(11) -0.0002(9) 0.0083(9) -0.0082(9)
C61 0.0501(10) 0.0487(10) 0.0456(9) 0.0043(8) 0.0131(8) -0.0007(8)
C62 0.0503(10) 0.0432(9) 0.0557(10) -0.0017(8) 0.0129(8) -0.0034(8)
C63 0.0705(13) 0.0573(12) 0.0635(12) -0.0005(10) 0.0234(10) -0.0006(10)
C64 0.0685(13) 0.0656(14) 0.0941(16) -0.0170(12) 0.0350(12) -0.0020(11)
C65 0.0563(12) 0.0516(12) 0.1135(19) -0.0113(13) 0.0164(13) 0.0053(10)
C66 0.0651(13) 0.0594(13) 0.0892(16) 0.0126(12) 0.0086(12) 0.0092(11)
C67 0.0588(11) 0.0605(12) 0.0631(12) 0.0092(10) 0.0129(9) 0.0044(10)
C68 0.0684(14) 0.105(2) 0.0896(17) 0.0032(14) 0.0356(13) 0.0088(13)

loop_
_atom_type_symbol
_atom_type_description
_atom_type_scat_dispersion_real
_atom_type_scat_dispersion_imag
_atom_type_scat_source
C C 0.0181 0.0091 'International Tables Vol C Tables 4.2.6.8 and 6.1.1.4'
H H 0.0000 0.0000 'International Tables Vol C Tables 4.2.6.8 and 6.1.1.4'
O O 0.0492 0.0322 'International Tables Vol C Tables 4.2.6.8 and 6.1.1.4'

loop_
_geom_angle_atom_site_label_1
_geom_angle_atom_site_label_2
_geom_angle_atom_site_label_3
_geom_angle
C1 O1 C4 97.69(13)
C2 O2 C10 113.66(14)
O1 C1 C2 101.18(14)
O1 C1 C6 101.72(14)
O1 C1 C11 111.24(13)
C6 C1 C2 109.52(14)
C11 C1 C2 116.17(14)
C11 C1 C6 115.16(15)
O2 C2 C1 107.55(13)
O2 C2 C3 113.46(15)
O2 C2 C7 109.38(15)
C3 C2 C1 100.59(14)
C7 C2 C1 112.61(14)
C7 C2 C3 112.93(15)
C2 C3 H3A 111.2
C2 C3 H3B 111.2
H3A C3 H3B 109.1
C4 C3 C2 102.80(15)
C4 C3 H3A 111.2
C4 C3 H3B 111.2
O1 C4 C3 101.38(14)
O1 C4 C5 102.08(16)
O1 C4 C17 109.82(17)
C5 C4 C3 109.38(18)
C17 C4 C3 115.79(19)
C17 C4 C5 116.43(19)
C4 C5 H5A 111.4
C4 C5 H5B 111.4
C4 C5 C6 102.04(15)
H5A C5 H5B 109.2
C6 C5 H5A 111.4
C6 C5 H5B 111.4
C1 C6 C5 101.90(15)
C1 C6 H6A 111.4
C1 C6 H6B 111.4
C5 C6 H6A 111.4
C5 C6 H6B 111.4
H6A C6 H6B 109.3
C2 C7 H7A 109.4
C2 C7 H7B 109.4
C2 C7 C8 111.33(15)
H7A C7 H7B 108.0
C8 C7 H7A 109.4
C8 C7 H7B 109.4
C7 C8 H8A 109.8
C7 C8 H8B 109.8
H8A C8 H8B 108.2
C9 C8 C7 109.40(17)
C9 C8 H8A 109.8
C9 C8 H8B 109.8
C8 C9 H9A 109.7
C8 C9 H9B 109.7
H9A C9 H9B 108.2
C10 C9 C8 109.87(18)
C10 C9 H9A 109.7
C10 C9 H9B 109.7
O2 C10 C9 111.45(17)
O2 C10 H10A 109.3
O2 C10 H10B 109.3
C9 C10 H10A 109.3
C9 C10 H10B 109.3
H10A C10 H10B 108.0
C12 C11 C1 121.86(17)
C12 C11 C16 118.23(18)
C16 C11 C1 119.89(16)
C11 C12 H12 119.7
C11 C12 C13 120.7(2)
C13 C12 H12 119.7
C12 C13 H13 119.9
C14 C13 C12 120.2(2)
C14 C13 H13 119.9
C13 C14 H14 120.1
C13 C14 C15 119.8(2)
C15 C14 H14 120.1
C14 C15 H15 119.9
C14 C15 C16 120.2(2)
C16 C15 H15 119.9
C11 C16 H16 119.6
C15 C16 C11 120.8(2)
C15 C16 H16 119.6
C4 C17 H17A 109.5
C4 C17 H17B 109.5
C4 C17 H17C 109.5
H17A C17 H17B 109.5
H17A C17 H17C 109.5
H17B C17 H17C 109.5
C44 O5 C41 97.46(11)
C35 O6 C39 113.58(13)
O6 C35 C36 109.52(14)
O6 C35 C40 113.19(14)
O6 C35 C44 107.51(12)
C36 C35 C40 113.12(14)
C36 C35 C44 112.65(14)
C40 C35 C44 100.50(13)
C35 C36 H36A 109.2
C35 C36 H36B 109.2
C35 C36 C37 111.85(16)
H36A C36 H36B 107.9
C37 C36 H36A 109.2
C37 C36 H36B 109.2
C36 C37 H37A 109.8
C36 C37 H37B 109.8
H37A C37 H37B 108.3
C38 C37 C36 109.28(17)
C38 C37 H37A 109.8
C38 C37 H37B 109.8
C37 C38 H38A 109.8
C37 C38 H38B 109.8
H38A C38 H38B 108.2
C39 C38 C37 109.55(18)
C39 C38 H38A 109.8
C39 C38 H38B 109.8
O6 C39 C38 112.30(16)
O6 C39 H39A 109.1
O6 C39 H39B 109.1
C38 C39 H39A 109.1
C38 C39 H39B 109.1
H39A C39 H39B 107.9
C35 C40 H40A 111.2
C35 C40 H40B 111.2
H40A C40 H40B 109.1
C41 C40 C35 102.80(14)
C41 C40 H40A 111.2
C41 C40 H40B 111.2
O5 C41 C40 101.66(13)
O5 C41 C42 101.76(14)
O5 C41 C51 110.30(15)
C40 C41 C42 109.49(16)
C51 C41 C40 115.73(16)
C51 C41 C42 116.02(16)
C41 C42 H42A 111.3
C41 C42 H42B 111.3
C41 C42 C43 102.27(14)
H42A C42 H42B 109.2
C43 C42 H42A 111.3
C43 C42 H42B 111.3
C42 C43 H43A 111.4
C42 C43 H43B 111.4
C42 C43 C44 101.65(13)
H43A C43 H43B 109.3
C44 C43 H43A 111.4
C44 C43 H43B 111.4
O5 C44 C35 101.30(12)
O5 C44 C43 102.20(13)
O5 C44 C45 111.33(13)
C43 C44 C35 109.05(13)
C45 C44 C35 116.05(13)
C45 C44 C43 115.17(14)
C46 C45 C44 119.52(14)
C50 C45 C44 122.44(15)
C50 C45 C46 118.02(16)
C45 C46 H46 119.4
C47 C46 C45 121.29(17)
C47 C46 H46 119.4
C46 C47 H47 120.0
C48 C47 C46 119.91(18)
C48 C47 H47 120.0
C47 C48 H48 120.2
C49 C48 C47 119.66(18)
C49 C48 H48 120.2
C48 C49 H49 119.8
C48 C49 C50 120.47(17)
C50 C49 H49 119.8
C45 C50 H50 119.7
C49 C50 C45 120.65(17)
C49 C50 H50 119.7
C41 C51 H51A 109.5
C41 C51 H51B 109.5
C41 C51 H51C 109.5
H51A C51 H51B 109.5
H51A C51 H51C 109.5
H51B C51 H51C 109.5
C25 O3 C24 97.63(12)
C18 O4 C22 113.98(13)
O4 C18 C19 109.60(14)
O4 C18 C23 113.22(14)
O4 C18 C25 107.69(12)
C19 C18 C23 112.82(14)
C19 C18 C25 112.56(14)
C23 C18 C25 100.61(13)
C18 C19 H19A 109.2
C18 C19 H19B 109.2
C18 C19 C20 111.92(15)
H19A C19 H19B 107.9
C20 C19 H19A 109.2
C20 C19 H19B 109.2
C19 C20 H20A 109.9
C19 C20 H20B 109.9
H20A C20 H20B 108.3
C21 C20 C19 109.14(17)
C21 C20 H20A 109.9
C21 C20 H20B 109.9
C20 C21 H21A 109.8
C20 C21 H21B 109.8
H21A C21 H21B 108.2
C22 C21 C20 109.56(18)
C22 C21 H21A 109.8
C22 C21 H21B 109.8
O4 C22 C21 111.54(16)
O4 C22 H22A 109.3
O4 C22 H22B 109.3
C21 C22 H22A 109.3
C21 C22 H22B 109.3
H22A C22 H22B 108.0
C18 C23 H23A 111.2
C18 C23 H23B 111.2
H23A C23 H23B 109.1
C24 C23 C18 102.80(14)
C24 C23 H23A 111.2
C24 C23 H23B 111.2
O3 C24 C23 101.43(13)
O3 C24 C27 101.71(15)
O3 C24 C34 110.11(16)
C23 C24 C27 109.58(16)
C34 C24 C23 116.11(18)
C34 C24 C27 115.92(17)
O3 C25 C18 101.04(13)
O3 C25 C26 102.16(13)
O3 C25 C28 111.37(13)
C26 C25 C18 109.03(14)
C28 C25 C18 115.91(14)
C28 C25 C26 115.51(14)
C25 C26 H26A 111.4
C25 C26 H26B 111.4
H26A C26 H26B 109.3
C27 C26 C25 101.83(14)
C27 C26 H26A 111.4
C27 C26 H26B 111.4
C24 C27 C26 102.33(14)
C24 C27 H27A 111.3
C24 C27 H27B 111.3
C26 C27 H27A 111.3
C26 C27 H27B 111.3
H27A C27 H27B 109.2
C29 C28 C25 119.91(15)
C29 C28 C33 118.36(17)
C33 C28 C25 121.69(15)
C28 C29 H29 119.5
C30 C29 C28 121.04(18)
C30 C29 H29 119.5
C29 C30 H30 120.1
C31 C30 C29 119.8(2)
C31 C30 H30 120.1
C30 C31 H31 120.1
C32 C31 C30 119.78(19)
C32 C31 H31 120.1
C31 C32 H32 119.7
C31 C32 C33 120.59(19)
C33 C32 H32 119.7
C28 C33 H33 119.8
C32 C33 C28 120.39(18)
C32 C33 H33 119.8
C24 C34 H34A 109.5
C24 C34 H34B 109.5
C24 C34 H34C 109.5
H34A C34 H34B 109.5
H34A C34 H34C 109.5
H34B C34 H34C 109.5
C61 O7 C58 97.74(13)
C52 O8 C56 113.70(14)
O8 C52 C53 109.73(15)
O8 C52 C57 113.31(15)
O8 C52 C61 107.56(13)
C53 C52 C57 113.07(15)
C53 C52 C61 112.32(15)
C57 C52 C61 100.46(14)
C52 C53 H53A 109.3
C52 C53 H53B 109.3
H53A C53 H53B 108.0
C54 C53 C52 111.47(17)
C54 C53 H53A 109.3
C54 C53 H53B 109.3
C53 C54 H54A 109.8
C53 C54 H54B 109.8
H54A C54 H54B 108.2
C55 C54 C53 109.57(18)
C55 C54 H54A 109.8
C55 C54 H54B 109.8
C54 C55 H55A 109.7
C54 C55 H55B 109.7
H55A C55 H55B 108.2
C56 C55 C54 109.85(19)
C56 C55 H55A 109.7
C56 C55 H55B 109.7
O8 C56 C55 111.63(18)
O8 C56 H56A 109.3
O8 C56 H56B 109.3
C55 C56 H56A 109.3
C55 C56 H56B 109.3
H56A C56 H56B 108.0
C52 C57 H57A 111.2
C52 C57 H57B 111.2
H57A C57 H57B 109.1
C58 C57 C52 103.03(15)
C58 C57 H57A 111.2
C58 C57 H57B 111.2
O7 C58 C57 101.19(14)
O7 C58 C59 101.95(16)
O7 C58 C68 110.23(17)
C57 C58 C59 109.36(17)
C68 C58 C57 116.01(19)
C68 C58 C59 116.12(18)
C58 C59 H59A 111.3
C58 C59 H59B 111.3
C58 C59 C60 102.38(15)
H59A C59 H59B 109.2
C60 C59 H59A 111.3
C60 C59 H59B 111.3
C59 C60 H60A 111.4
C59 C60 H60B 111.4
C59 C60 C61 101.72(15)
H60A C60 H60B 109.3
C61 C60 H60A 111.4
C61 C60 H60B 111.4
O7 C61 C52 101.36(14)
O7 C61 C60 101.58(14)
O7 C61 C62 111.31(14)
C60 C61 C52 109.38(14)
C62 C61 C52 116.21(14)
C62 C61 C60 115.15(15)
C63 C62 C61 119.64(16)
C67 C62 C61 121.81(17)
C67 C62 C63 118.55(18)
C62 C63 H63 119.6
C62 C63 C64 120.8(2)
C64 C63 H63 119.6
C63 C64 H64 120.1
C65 C64 C63 119.8(2)
C65 C64 H64 120.1
C64 C65 H65 120.0
C66 C65 C64 120.0(2)
C66 C65 H65 120.0
C65 C66 H66 119.8
C65 C66 C67 120.4(2)
C67 C66 H66 119.8
C62 C67 C66 120.6(2)
C62 C67 H67 119.7
C66 C67 H67 119.7
C58 C68 H68A 109.5
C58 C68 H68B 109.5
C58 C68 H68C 109.5
H68A C68 H68B 109.5
H68A C68 H68C 109.5
H68B C68 H68C 109.5

loop_
_geom_bond_atom_site_label_1
_geom_bond_atom_site_label_2
_geom_bond_distance
O1 C1 1.436(2)
O1 C4 1.451(2)
O2 C2 1.434(2)
O2 C10 1.442(2)
C1 C2 1.570(2)
C1 C6 1.537(2)
C1 C11 1.501(2)
C2 C3 1.546(3)
C2 C7 1.524(2)
C3 H3A 0.9700
C3 H3B 0.9700
C3 C4 1.528(3)
C4 C5 1.527(3)
C4 C17 1.508(3)
C5 H5A 0.9700
C5 H5B 0.9700
C5 C6 1.538(3)
C6 H6A 0.9700
C6 H6B 0.9700
C7 H7A 0.9700
C7 H7B 0.9700
C7 C8 1.527(3)
C8 H8A 0.9700
C8 H8B 0.9700
C8 C9 1.506(3)
C9 H9A 0.9700
C9 H9B 0.9700
C9 C10 1.499(3)
C10 H10A 0.9700
C10 H10B 0.9700
C11 C12 1.382(2)
C11 C16 1.387(3)
C12 H12 0.9300
C12 C13 1.387(3)
C13 H13 0.9300
C13 C14 1.369(3)
C14 H14 0.9300
C14 C15 1.370(3)
C15 H15 0.9300
C15 C16 1.381(3)
C16 H16 0.9300
C17 H17A 0.9600
C17 H17B 0.9600
C17 H17C 0.9600
O5 C41 1.455(2)
O5 C44 1.4381(18)
O6 C35 1.4337(18)
O6 C39 1.438(2)
C35 C36 1.522(2)
C35 C40 1.551(2)
C35 C44 1.569(2)
C36 H36A 0.9700
C36 H36B 0.9700
C36 C37 1.523(3)
C37 H37A 0.9700
C37 H37B 0.9700
C37 C38 1.511(3)
C38 H38A 0.9700
C38 H38B 0.9700
C38 C39 1.497(3)
C39 H39A 0.9700
C39 H39B 0.9700
C40 H40A 0.9700
C40 H40B 0.9700
C40 C41 1.522(3)
C41 C42 1.531(2)
C41 C51 1.509(2)
C42 H42A 0.9700
C42 H42B 0.9700
C42 C43 1.538(3)
C43 H43A 0.9700
C43 H43B 0.9700
C43 C44 1.541(2)
C44 C45 1.497(2)
C45 C46 1.388(2)
C45 C50 1.387(2)
C46 H46 0.9300
C46 C47 1.382(2)
C47 H47 0.9300
C47 C48 1.378(3)
C48 H48 0.9300
C48 C49 1.373(3)
C49 H49 0.9300
C49 C50 1.387(2)
C50 H50 0.9300
C51 H51A 0.9600
C51 H51B 0.9600
C51 H51C 0.9600
O3 C24 1.453(2)
O3 C25 1.4380(18)
O4 C18 1.4318(18)
O4 C22 1.439(2)
C18 C19 1.524(2)
C18 C23 1.548(2)
C18 C25 1.570(2)
C19 H19A 0.9700
C19 H19B 0.9700
C19 C20 1.524(3)
C20 H20A 0.9700
C20 H20B 0.9700
C20 C21 1.514(3)
C21 H21A 0.9700
C21 H21B 0.9700
C21 C22 1.496(3)
C22 H22A 0.9700
C22 H22B 0.9700
C23 H23A 0.9700
C23 H23B 0.9700
C23 C24 1.522(3)
C24 C27 1.532(3)
C24 C34 1.512(2)
C25 C26 1.537(2)
C25 C28 1.495(2)
C26 H26A 0.9700
C26 H26B 0.9700
C26 C27 1.533(3)
C27 H27A 0.9700
C27 H27B 0.9700
C28 C29 1.386(2)
C28 C33 1.387(2)
C29 H29 0.9300
C29 C30 1.384(3)
C30 H30 0.9300
C30 C31 1.375(3)
C31 H31 0.9300
C31 C32 1.372(3)
C32 H32 0.9300
C32 C33 1.382(3)
C33 H33 0.9300
C34 H34A 0.9600
C34 H34B 0.9600
C34 H34C 0.9600
O7 C58 1.453(2)
O7 C61 1.436(2)
O8 C52 1.432(2)
O8 C56 1.439(2)
C52 C53 1.526(2)
C52 C57 1.546(3)
C52 C61 1.572(2)
C53 H53A 0.9700
C53 H53B 0.9700
C53 C54 1.524(3)
C54 H54A 0.9700
C54 H54B 0.9700
C54 C55 1.514(3)
C55 H55A 0.9700
C55 H55B 0.9700
C55 C56 1.499(3)
C56 H56A 0.9700
C56 H56B 0.9700
C57 H57A 0.9700
C57 H57B 0.9700
C57 C58 1.522(3)
C58 C59 1.531(3)
C58 C68 1.509(3)
C59 H59A 0.9700
C59 H59B 0.9700
C59 C60 1.534(3)
C60 H60A 0.9700
C60 H60B 0.9700
C60 C61 1.542(2)
C61 C62 1.498(2)
C62 C63 1.385(3)
C62 C67 1.380(2)
C63 H63 0.9300
C63 C64 1.386(3)
C64 H64 0.9300
C64 C65 1.373(3)
C65 H65 0.9300
C65 C66 1.369(3)
C66 H66 0.9300
C66 C67 1.381(3)
C67 H67 0.9300
C68 H68A 0.9600
C68 H68B 0.9600
C68 H68C 0.9600
